data_7045043
loop_
_publ_author_name
'Colombo, Alessia'
'Ossola, Rachele'
'Magni, Mirko'
'Roberto, Dominique'
'Jacquemin, Denis'
'Castellano, Carlo'
'Demartin, Francesco'
'Dragonetti, Claudia'

_publ_section_title
;
 Intriguing C-HCu interactions in bis-(phenanthroline)Cu(i) redox
 mediators for dye-sensitized solar cells.
;
_journal_issue 4
_journal_name_full 'Dalton transactions (Cambridge, England : 2003)'
_journal_page_first 1018
_journal_page_last 1022
_journal_paper_doi 10.1039/c7dt04045h
_journal_volume 47
_journal_year 2018
_chemical_formula_sum 'C36 H24 Cu F6 N4 P'
_chemical_formula_weight 721.10
_space_group_crystal_system triclinic
_space_group_IT_number 2
_space_group_name_Hall '-P 1'
_space_group_name_H-M_alt 'P -1'
_symmetry_space_group_name_Hall '-P 1'
_symmetry_space_group_name_H-M 'P -1'
_atom_sites_solution_hydrogens geom
_audit_creation_method SHELXL-2017/1
_audit_update_record
;
2017-12-04 deposited with the CCDC.
2017-12-13 downloaded from the CCDC.
;
_cell_angle_alpha 76.620(10)
_cell_angle_beta 88.060(10)
_cell_angle_gamma 76.880(10)
_cell_formula_units_Z 2
_cell_length_a 9.9803(4)
_cell_length_b 11.7805(5)
_cell_length_c 13.9367(6)
_cell_measurement_reflns_used 8156
_cell_measurement_temperature 294(2)
_cell_measurement_theta_max 31.68
_cell_measurement_theta_min 2.45
_cell_volume 1552.19(15)
_computing_structure_refinement 'SHELXL-2017/1 (Sheldrick, 2017)'
_diffrn_ambient_temperature 294(2)
_diffrn_measured_fraction_theta_full 1.000
_diffrn_measured_fraction_theta_max 0.897
_diffrn_measurement_device_type 'APEX II CCD diffractometer'
_diffrn_measurement_method 'omega scan'
_diffrn_radiation_type MoK\a
_diffrn_radiation_wavelength 0.71073
_diffrn_reflns_av_R_equivalents 0.0147
_diffrn_reflns_av_unetI/netI 0.0216
_diffrn_reflns_Laue_measured_fraction_full 1.000
_diffrn_reflns_Laue_measured_fraction_max 0.897
_diffrn_reflns_limit_h_max 14
_diffrn_reflns_limit_h_min -14
_diffrn_reflns_limit_k_max 17
_diffrn_reflns_limit_k_min -16
_diffrn_reflns_limit_l_max 20
_diffrn_reflns_limit_l_min -20
_diffrn_reflns_number 15192
_diffrn_reflns_point_group_measured_fraction_full 1.000
_diffrn_reflns_point_group_measured_fraction_max 0.897
_diffrn_reflns_theta_full 25.000
_diffrn_reflns_theta_max 32.379
_diffrn_reflns_theta_min 1.502
_exptl_absorpt_coefficient_mu 0.825
_exptl_absorpt_correction_type empirical
_exptl_absorpt_process_details SADABS
_exptl_crystal_colour red
_exptl_crystal_density_diffrn 1.543
_exptl_crystal_description pseudoprism
_exptl_crystal_F_000 732
_exptl_crystal_size_max 0.23
_exptl_crystal_size_mid 0.05
_exptl_crystal_size_min 0.03
_exptl_transmission_factor_max 1.000
_exptl_transmission_factor_min 0.824
_refine_diff_density_max 0.459
_refine_diff_density_min -0.386
_refine_diff_density_rms 0.056
_refine_ls_extinction_method none
_refine_ls_goodness_of_fit_ref 1.038
_refine_ls_hydrogen_treatment constr
_refine_ls_matrix_type full
_refine_ls_number_parameters 488
_refine_ls_number_reflns 9967
_refine_ls_number_restraints 0
_refine_ls_restrained_S_all 1.038
_refine_ls_R_factor_all 0.0698
_refine_ls_R_factor_gt 0.0441
_refine_ls_shift/su_max 0.002
_refine_ls_shift/su_mean 0.001
_refine_ls_structure_factor_coef Fsqd
_refine_ls_weighting_details 'w=1/[\s^2^(Fo^2^)+(0.0711P)^2^+0.2668P] where P=(Fo^2^+2Fc^2^)/3'
_refine_ls_weighting_scheme calc
_refine_ls_wR_factor_gt 0.1191
_refine_ls_wR_factor_ref 0.1368
_reflns_Friedel_coverage 0.000
_reflns_number_gt 6875
_reflns_number_total 9967
_reflns_threshold_expression 'I > 2\s(I)'
_cod_data_source_file c7dt04045h2.cif
_cod_data_source_block 4
_cod_depositor_comments 'Adding full bibliography for 7045041--7045043.cif.'
_cod_original_cell_volume 1552.19(14)
_cod_database_code 7045043
_shelx_shelxl_version_number 2017/1
_shelx_space_group_comment
;
The symmetry employed for this shelxl refinement is uniquely defined
by the following loop, which should always be used as a source of
symmetry information in preference to the above space-group names.
They are only intended as comments.
;

loop_
_space_group_symop_operation_xyz
'x, y, z'
'-x, -y, -z'

loop_
_atom_site_label
_atom_site_type_symbol
_atom_site_fract_x
_atom_site_fract_y
_atom_site_fract_z
_atom_site_U_iso_or_equiv
_atom_site_adp_type
_atom_site_occupancy
_atom_site_site_symmetry_order
_atom_site_calc_flag
_atom_site_refinement_flags_posn
_atom_site_refinement_flags_adp
_atom_site_refinement_flags_occupancy
_atom_site_disorder_assembly
_atom_site_disorder_group
C1 C 0.8914(2) -0.1041(2) 0.14983(17) 0.0614(5) Uani 1 1 d . . . . .
H1 H 0.922000 -0.158781 0.208734 0.074 Uiso 1 1 calc R U . . .
C2 C 0.8383(3) -0.1445(3) 0.0753(2) 0.0751(7) Uani 1 1 d . . . . .
H2 H 0.834174 -0.224382 0.085005 0.090 Uiso 1 1 calc R U . . .
C3 C 0.7936(2) -0.0668(3) -0.0103(2) 0.0767(7) Uani 1 1 d . . . . .
H3 H 0.758837 -0.093318 -0.060043 0.092 Uiso 1 1 calc R U . . .
C4 C 0.7988(2) 0.0535(3) -0.02503(16) 0.0657(6) Uani 1 1 d . . . . .
C5 C 0.7479(3) 0.1431(4) -0.11164(18) 0.0835(8) Uani 1 1 d . . . . .
H5 H 0.712410 0.120951 -0.163579 0.100 Uiso 1 1 calc R U . . .
C6 C 0.7500(3) 0.2576(3) -0.12007(18) 0.0860(9) Uani 1 1 d . . . . .
H6 H 0.713822 0.313710 -0.176961 0.103 Uiso 1 1 calc R U . . .
C7 C 0.8069(2) 0.2962(2) -0.04327(16) 0.0682(6) Uani 1 1 d . . . . .
C8 C 0.86356(18) 0.20944(19) 0.04205(13) 0.0516(4) Uani 1 1 d . . . . .
C9 C 0.85529(18) 0.0877(2) 0.05266(13) 0.0508(4) Uani 1 1 d . . . . .
C10 C 0.8074(3) 0.4148(3) -0.04541(19) 0.0775(7) Uani 1 1 d . . . . .
H10 H 0.769349 0.475178 -0.099376 0.093 Uiso 1 1 calc R U . . .
C11 C 0.8630(2) 0.4422(2) 0.0307(2) 0.0725(7) Uani 1 1 d . . . . .
H11 H 0.859442 0.521830 0.030418 0.087 Uiso 1 1 calc R U . . .
C12 C 0.92687(19) 0.35040(18) 0.11122(16) 0.0542(4) Uani 1 1 d . . . . .
C13 C 1.0027(2) 0.37563(18) 0.19015(17) 0.0568(5) Uani 1 1 d . . . . .
C14 C 1.1357(2) 0.31000(19) 0.21634(17) 0.0597(5) Uani 1 1 d . . . . .
H14 H 1.175979 0.249797 0.184524 0.072 Uiso 1 1 calc R U . . .
C15 C 1.2087(3) 0.3333(2) 0.2890(2) 0.0735(6) Uani 1 1 d . . . . .
H15 H 1.298390 0.290004 0.305184 0.088 Uiso 1 1 calc R U . . .
C16 C 1.1486(4) 0.4207(3) 0.3377(3) 0.0930(9) Uani 1 1 d . . . . .
H16 H 1.197355 0.436274 0.387099 0.112 Uiso 1 1 calc R U . . .
C17 C 1.0160(4) 0.4851(3) 0.3131(3) 0.1000(10) Uani 1 1 d . . . . .
H17 H 0.974945 0.543081 0.346968 0.120 Uiso 1 1 calc R U . . .
C18 C 0.9434(3) 0.4645(2) 0.2387(2) 0.0798(7) Uani 1 1 d . . . . .
H18 H 0.855049 0.510035 0.221123 0.096 Uiso 1 1 calc R U . . .
C19 C 1.2135(2) -0.0010(2) 0.36141(17) 0.0637(5) Uani 1 1 d . . . . .
H19 H 1.247715 -0.047296 0.316521 0.076 Uiso 1 1 calc R U . . .
C20 C 1.3021(3) 0.0023(3) 0.4358(2) 0.0773(7) Uani 1 1 d . . . . .
H20 H 1.393038 -0.040726 0.439722 0.093 Uiso 1 1 calc R U . . .
C21 C 1.2541(3) 0.0689(3) 0.50181(17) 0.0772(7) Uani 1 1 d . . . . .
H21 H 1.312385 0.072874 0.550981 0.093 Uiso 1 1 calc R U . . .
C22 C 1.1168(3) 0.1317(2) 0.49623(15) 0.0655(6) Uani 1 1 d . . . . .
C23 C 1.0581(4) 0.2047(3) 0.56247(18) 0.0826(8) Uani 1 1 d . . . . .
H23 H 1.112355 0.210139 0.613478 0.099 Uiso 1 1 calc R U . . .
C24 C 0.9269(4) 0.2655(3) 0.55277(19) 0.0882(9) Uani 1 1 d . . . . .
H24 H 0.891718 0.311760 0.597560 0.106 Uiso 1 1 calc R U . . .
C25 C 0.8387(3) 0.2612(2) 0.47467(17) 0.0691(6) Uani 1 1 d . . . . .
C26 C 0.8925(2) 0.18829(17) 0.40899(13) 0.0529(4) Uani 1 1 d . . . . .
C27 C 1.0337(2) 0.12336(17) 0.41949(13) 0.0514(4) Uani 1 1 d . . . . .
C28 C 0.7023(3) 0.3268(3) 0.4576(2) 0.0848(8) Uani 1 1 d . . . . .
H28 H 0.662106 0.375321 0.499601 0.110 Uiso 1 1 calc R U . . .
C29 C 0.6290(3) 0.3196(2) 0.3802(2) 0.0790(7) Uani 1 1 d . . . . .
H29 H 0.539133 0.364420 0.368318 0.103 Uiso 1 1 calc R U . . .
C30 C 0.6884(2) 0.24430(18) 0.31751(16) 0.0581(5) Uani 1 1 d . . . . .
C31 C 0.6112(2) 0.23590(19) 0.23147(16) 0.0573(5) Uani 1 1 d . . . . .
C32 C 0.5967(2) 0.1265(2) 0.21791(17) 0.0620(5) Uani 1 1 d . . . . .
H32 H 0.632933 0.056980 0.264976 0.081 Uiso 1 1 calc R U . . .
C33 C 0.5292(2) 0.1193(3) 0.1353(2) 0.0737(6) Uani 1 1 d . . . . .
H33 H 0.518699 0.045474 0.127638 0.096 Uiso 1 1 calc R U . . .
C34 C 0.4773(2) 0.2218(3) 0.0642(2) 0.0827(8) Uani 1 1 d . . . . .
H34 H 0.434307 0.217086 0.007548 0.108 Uiso 1 1 calc R U . . .
C35 C 0.4897(3) 0.3303(3) 0.0777(2) 0.0840(8) Uani 1 1 d . . . . .
H35 H 0.454138 0.399408 0.030027 0.109 Uiso 1 1 calc R U . . .
C36 C 0.5543(2) 0.3389(2) 0.1611(2) 0.0713(6) Uani 1 1 d . . . . .
H36 H 0.559623 0.413508 0.170137 0.093 Uiso 1 1 calc R U . . .
N1 N 0.89967(16) 0.00906(15) 0.13972(11) 0.0489(3) Uani 1 1 d . . . . .
N2 N 0.92549(15) 0.23629(14) 0.11629(11) 0.0464(3) Uani 1 1 d . . . . .
N3 N 1.08334(17) 0.05865(14) 0.35172(11) 0.0506(3) Uani 1 1 d . . . . .
N4 N 0.81742(16) 0.17858(13) 0.33311(11) 0.0479(3) Uani 1 1 d . . . . .
F1 F 0.4215(4) -0.2569(6) 0.3192(3) 0.0921(17) Uani 0.536(8) 1 d . . P A 1
F2 F 0.7407(5) -0.3055(6) 0.2955(6) 0.126(3) Uani 0.536(8) 1 d . . P A 1
F3 F 0.6065(7) -0.3643(9) 0.4115(4) 0.157(3) Uani 0.536(8) 1 d . . P A 1
F4 F 0.5514(5) -0.1975(7) 0.1998(4) 0.124(2) Uani 0.536(8) 1 d . . P A 1
F5 F 0.5826(7) -0.3875(6) 0.2556(7) 0.143(3) Uani 0.536(8) 1 d . . P A 1
F6 F 0.5856(7) -0.1701(6) 0.3419(9) 0.157(4) Uani 0.536(8) 1 d . . P A 1
F1' F 0.5757(7) -0.2529(11) 0.4182(5) 0.127(3) Uani 0.464(8) 1 d . . P A 2
F2' F 0.5907(8) -0.3142(11) 0.2109(5) 0.136(3) Uani 0.464(8) 1 d . . P A 2
F3' F 0.7145(12) -0.2414(16) 0.2926(5) 0.196(6) Uani 0.464(8) 1 d . . P A 2
F4' F 0.4499(13) -0.3320(16) 0.3272(8) 0.191(5) Uani 0.464(8) 1 d . . P A 2
F5' F 0.4997(16) -0.1625(8) 0.2720(11) 0.232(7) Uani 0.464(8) 1 d . . P A 2
F6' F 0.6560(18) -0.4026(7) 0.3654(9) 0.241(7) Uani 0.464(8) 1 d . . P A 2
P P 0.58156(6) -0.28372(6) 0.30928(5) 0.06665(16) Uani 1 1 d . . . . .
Cu Cu 0.95034(2) 0.08727(2) 0.24048(2) 0.04983(9) Uani 1 1 d . . . . .

loop_
_atom_site_aniso_label
_atom_site_aniso_U_11
_atom_site_aniso_U_22
_atom_site_aniso_U_33
_atom_site_aniso_U_23
_atom_site_aniso_U_13
_atom_site_aniso_U_12
C1 0.0652(12) 0.0731(13) 0.0579(11) -0.0281(10) 0.0132(10) -0.0287(10)
C2 0.0730(15) 0.0941(18) 0.0824(16) -0.0489(15) 0.0159(13) -0.0408(13)
C3 0.0583(13) 0.124(2) 0.0718(15) -0.0577(16) 0.0067(11) -0.0335(13)
C4 0.0435(10) 0.1115(19) 0.0505(10) -0.0367(12) -0.0005(8) -0.0159(11)
C5 0.0602(13) 0.141(3) 0.0502(12) -0.0345(15) -0.0149(10) -0.0103(15)
C6 0.0630(14) 0.134(3) 0.0460(11) -0.0071(14) -0.0155(10) -0.0027(15)
C7 0.0446(10) 0.0985(18) 0.0480(10) 0.0013(11) -0.0042(8) -0.0064(10)
C8 0.0342(8) 0.0743(12) 0.0410(8) -0.0084(8) -0.0006(7) -0.0066(8)
C9 0.0357(8) 0.0800(13) 0.0399(8) -0.0203(8) 0.0006(7) -0.0127(8)
C10 0.0561(13) 0.0855(17) 0.0674(14) 0.0192(12) -0.0057(11) -0.0052(11)
C11 0.0557(12) 0.0624(13) 0.0845(16) 0.0114(11) 0.0007(11) -0.0117(10)
C12 0.0396(9) 0.0552(10) 0.0621(11) -0.0034(8) 0.0078(8) -0.0101(7)
C13 0.0544(11) 0.0485(10) 0.0689(12) -0.0086(9) 0.0111(9) -0.0206(8)
C14 0.0546(11) 0.0576(11) 0.0675(12) -0.0101(9) 0.0052(9) -0.0192(9)
C15 0.0650(14) 0.0727(14) 0.0849(16) -0.0089(12) -0.0023(12) -0.0286(11)
C16 0.101(2) 0.092(2) 0.105(2) -0.0360(18) -0.0064(18) -0.0472(17)
C17 0.106(2) 0.0844(19) 0.131(3) -0.059(2) 0.011(2) -0.0307(17)
C18 0.0694(15) 0.0635(13) 0.113(2) -0.0315(14) 0.0070(14) -0.0165(11)
C19 0.0647(13) 0.0648(12) 0.0598(12) -0.0134(10) -0.0169(10) -0.0094(10)
C20 0.0695(15) 0.0873(17) 0.0721(15) -0.0054(13) -0.0272(12) -0.0204(13)
C21 0.0888(18) 0.0935(17) 0.0558(12) -0.0044(12) -0.0261(12) -0.0426(15)
C22 0.0945(17) 0.0736(13) 0.0416(9) -0.0106(9) -0.0074(10) -0.0471(13)
C23 0.118(2) 0.102(2) 0.0516(12) -0.0291(12) -0.0023(14) -0.0589(19)
C24 0.136(3) 0.100(2) 0.0595(13) -0.0467(14) 0.0250(16) -0.063(2)
C25 0.0960(18) 0.0693(13) 0.0574(11) -0.0303(10) 0.0225(12) -0.0372(13)
C26 0.0725(12) 0.0528(10) 0.0418(8) -0.0150(7) 0.0106(8) -0.0285(9)
C27 0.0692(12) 0.0544(10) 0.0375(8) -0.0091(7) -0.0024(8) -0.0288(9)
C28 0.107(2) 0.0779(16) 0.0837(17) -0.0460(14) 0.0392(16) -0.0275(15)
C29 0.0750(16) 0.0755(15) 0.0905(18) -0.0361(14) 0.0249(14) -0.0111(12)
C30 0.0592(11) 0.0539(10) 0.0630(11) -0.0153(9) 0.0170(9) -0.0164(9)
C31 0.0414(9) 0.0619(11) 0.0647(12) -0.0100(9) 0.0105(8) -0.0093(8)
C32 0.0515(11) 0.0674(12) 0.0645(12) -0.0104(10) 0.0004(9) -0.0128(9)
C33 0.0527(12) 0.0869(16) 0.0846(16) -0.0213(14) -0.0008(11) -0.0203(11)
C34 0.0481(12) 0.120(2) 0.0752(16) -0.0112(15) -0.0087(11) -0.0198(13)
C35 0.0512(12) 0.0929(19) 0.0881(18) 0.0101(15) -0.0069(12) -0.0062(12)
C36 0.0499(11) 0.0659(13) 0.0886(17) -0.0043(12) 0.0054(11) -0.0081(10)
N1 0.0470(8) 0.0640(9) 0.0417(7) -0.0191(7) 0.0017(6) -0.0180(7)
N2 0.0377(7) 0.0556(8) 0.0428(7) -0.0069(6) 0.0024(6) -0.0091(6)
N3 0.0604(9) 0.0515(8) 0.0416(7) -0.0103(6) -0.0096(7) -0.0153(7)
N4 0.0555(9) 0.0485(8) 0.0437(7) -0.0139(6) 0.0071(6) -0.0175(7)
F1 0.0552(17) 0.137(4) 0.0670(19) -0.012(2) -0.0079(14) 0.002(2)
F2 0.052(2) 0.140(4) 0.194(6) -0.081(5) -0.013(2) 0.011(3)
F3 0.147(5) 0.191(8) 0.076(3) 0.027(4) -0.014(3) 0.020(4)
F4 0.103(3) 0.157(5) 0.090(3) 0.030(3) -0.016(2) -0.041(3)
F5 0.156(5) 0.109(4) 0.196(8) -0.086(4) -0.001(5) -0.042(3)
F6 0.152(5) 0.114(4) 0.230(10) -0.101(5) -0.053(6) -0.011(3)
F1' 0.120(4) 0.186(8) 0.102(4) -0.076(5) 0.006(3) -0.047(5)
F2' 0.144(5) 0.207(11) 0.080(3) -0.065(5) 0.013(3) -0.055(7)
F3' 0.172(9) 0.365(16) 0.088(4) 0.016(7) -0.012(5) -0.200(10)
F4' 0.173(9) 0.327(15) 0.142(6) -0.085(9) 0.049(6) -0.174(10)
F5' 0.300(14) 0.125(6) 0.224(12) -0.048(7) -0.120(11) 0.076(8)
F6' 0.402(19) 0.090(4) 0.158(9) 0.017(5) -0.001(10) 0.048(7)
P 0.0585(3) 0.0671(3) 0.0741(4) -0.0187(3) -0.0076(3) -0.0099(3)
Cu 0.05549(15) 0.05815(15) 0.03819(12) -0.01493(9) -0.00564(9) -0.01267(10)

loop_
_atom_type_symbol
_atom_type_description
_atom_type_scat_dispersion_real
_atom_type_scat_dispersion_imag
_atom_type_scat_source
C C 0.0033 0.0016 'International Tables Vol C Tables 4.2.6.8 and 6.1.1.4'
H H 0.0000 0.0000 'International Tables Vol C Tables 4.2.6.8 and 6.1.1.4'
N N 0.0061 0.0033 'International Tables Vol C Tables 4.2.6.8 and 6.1.1.4'
F F 0.0171 0.0103 'International Tables Vol C Tables 4.2.6.8 and 6.1.1.4'
P P 0.1023 0.0942 'International Tables Vol C Tables 4.2.6.8 and 6.1.1.4'
Cu Cu 0.3201 1.2651 'International Tables Vol C Tables 4.2.6.8 and 6.1.1.4'

loop_
_geom_angle_atom_site_label_1
_geom_angle_atom_site_label_2
_geom_angle_atom_site_label_3
_geom_angle
N1 C1 C2 122.7(2)
C3 C2 C1 119.5(2)
C2 C3 C4 120.5(2)
C3 C4 C9 117.0(2)
C3 C4 C5 124.3(2)
C9 C4 C5 118.6(3)
C6 C5 C4 121.8(2)
C5 C6 C7 121.4(2)
C10 C7 C8 116.9(2)
C10 C7 C6 124.4(2)
C8 C7 C6 118.6(3)
N2 C8 C7 122.9(2)
N2 C8 C9 117.41(16)
C7 C8 C9 119.68(19)
N1 C9 C4 122.4(2)
N1 C9 C8 117.85(16)
C4 C9 C8 119.73(19)
C11 C10 C7 120.0(2)
C10 C11 C12 120.5(2)
N2 C12 C11 120.8(2)
N2 C12 C13 117.21(17)
C11 C12 C13 121.9(2)
C18 C13 C14 119.1(2)
C18 C13 C12 121.0(2)
C14 C13 C12 119.8(2)
C15 C14 C13 120.6(2)
C16 C15 C14 119.9(3)
C15 C16 C17 119.8(3)
C16 C17 C18 120.6(3)
C17 C18 C13 119.9(3)
N3 C19 C20 123.2(2)
C21 C20 C19 119.2(3)
C20 C21 C22 120.0(2)
C21 C22 C27 117.5(2)
C21 C22 C23 123.6(2)
C27 C22 C23 118.9(3)
C24 C23 C22 121.4(2)
C23 C24 C25 121.6(2)
C28 C25 C26 116.9(2)
C28 C25 C24 124.5(2)
C26 C25 C24 118.5(3)
N4 C26 C25 122.8(2)
N4 C26 C27 117.50(17)
C25 C26 C27 119.7(2)
N3 C27 C22 122.3(2)
N3 C27 C26 117.82(16)
C22 C27 C26 119.8(2)
C29 C28 C25 120.1(2)
C28 C29 C30 120.2(3)
N4 C30 C29 121.1(2)
N4 C30 C31 117.58(18)
C29 C30 C31 121.3(2)
C32 C31 C36 118.7(2)
C32 C31 C30 121.34(19)
C36 C31 C30 120.0(2)
C33 C32 C31 120.8(2)
C34 C33 C32 120.0(3)
C35 C34 C33 119.5(3)
C34 C35 C36 121.0(2)
C35 C36 C31 120.0(3)
C1 N1 C9 117.88(17)
C1 N1 Cu 128.68(14)
C9 N1 Cu 113.09(13)
C12 N2 C8 118.65(17)
C12 N2 Cu 130.29(13)
C8 N2 Cu 108.36(12)
C19 N3 C27 117.74(17)
C19 N3 Cu 129.30(14)
C27 N3 Cu 112.41(13)
C30 N4 C26 118.81(17)
C30 N4 Cu 130.67(14)
C26 N4 Cu 108.84(13)
F5' P F6' 169.2(7)
F5' P F2' 94.0(5)
F6' P F2' 96.4(6)
F5' P F3' 91.7(9)
F6' P F3' 90.9(8)
F2' P F3' 91.0(5)
F3 P F6 95.0(5)
F5' P F4' 90.5(8)
F6' P F4' 86.9(8)
F2' P F4' 88.5(5)
F3' P F4' 177.7(8)
F3 P F2 89.0(4)
F6 P F2 88.7(3)
F3 P F1 93.4(3)
F6 P F1 90.2(4)
F2 P F1 177.5(4)
F3 P F5 95.3(5)
F6 P F5 169.2(5)
F2 P F5 87.9(3)
F1 P F5 92.7(3)
F3 P F4 178.8(3)
F6 P F4 85.4(5)
F2 P F4 92.2(3)
F1 P F4 85.4(2)
F5 P F4 84.5(4)
F5' P F1' 87.4(6)
F6' P F1' 82.3(5)
F2' P F1' 178.4(5)
F3' P F1' 88.2(4)
F4' P F1' 92.2(4)
N1 Cu N3 141.33(7)
N1 Cu N4 127.70(6)
N3 Cu N4 82.12(7)
N1 Cu N2 81.47(6)
N3 Cu N2 124.02(6)
N4 Cu N2 95.67(6)

loop_
_geom_bond_atom_site_label_1
_geom_bond_atom_site_label_2
_geom_bond_distance
C1 N1 1.329(3)
C1 C2 1.402(3)
C2 C3 1.343(4)
C3 C4 1.396(4)
C4 C9 1.414(3)
C4 C5 1.428(4)
C5 C6 1.331(4)
C6 C7 1.435(4)
C7 C10 1.392(4)
C7 C8 1.414(3)
C8 N2 1.355(2)
C8 C9 1.428(3)
C9 N1 1.362(2)
C10 C11 1.348(4)
C11 C12 1.417(3)
C12 N2 1.333(3)
C12 C13 1.477(3)
C13 C18 1.386(3)
C13 C14 1.390(3)
C14 C15 1.379(3)
C15 C16 1.377(4)
C16 C17 1.378(5)
C17 C18 1.382(4)
C19 N3 1.324(3)
C19 C20 1.398(3)
C20 C21 1.351(4)
C21 C22 1.396(4)
C22 C27 1.410(3)
C22 C23 1.428(4)
C23 C24 1.337(5)
C24 C25 1.440(4)
C25 C28 1.402(4)
C25 C26 1.409(3)
C26 N4 1.357(2)
C26 C27 1.437(3)
C27 N3 1.360(3)
C28 C29 1.353(4)
C29 C30 1.409(3)
C30 N4 1.339(3)
C30 C31 1.481(3)
C31 C32 1.384(3)
C31 C36 1.389(3)
C32 C33 1.382(3)
C33 C34 1.380(4)
C34 C35 1.367(4)
C35 C36 1.383(4)
N1 Cu 1.9837(15)
N2 Cu 2.1363(15)
N3 Cu 1.9934(15)
N4 Cu 2.1125(15)
F1 P 1.564(4)
F2 P 1.563(5)
F3 P 1.512(5)
F4 P 1.620(4)
F5 P 1.572(5)
F6 P 1.519(4)
F1' P 1.636(5)
F2' P 1.491(6)
F3' P 1.513(7)
F4' P 1.538(8)
F5' P 1.461(6)
F6' P 1.478(7)
